data_1575532
loop_
_publ_author_name
'Chen, Jingwen'
'Wu, Xueqian'
'Zhang, Minghui'
'Teat, Simon J.'
'Xu, Guozhong'
'Li, Jingbai'
'Hei, Xiuze'
'Li, Jing'

_publ_section_title
;
 Rigid cationic ligands enable high-efficiency NIR-II photoluminescence in
 copper(i) iodide hybrid semiconductors.
;
_journal_issue 37
_journal_name_full 'Chemical science'
_journal_page_first 17417
_journal_page_last 17425
_journal_paper_doi 10.1039/d5sc04588f
_journal_volume 16
_journal_year 2025
_chemical_formula_sum 'C12 H10 Cu3 I4 N3 S'
_chemical_formula_weight 926.51
_space_group_crystal_system triclinic
_space_group_IT_number 2
_space_group_name_Hall '-P 1'
_space_group_name_H-M_alt 'P -1'
_atom_sites_solution_hydrogens geom
_atom_sites_solution_primary 'Dual space'
_atom_sites_solution_secondary difmap
_audit_creation_method SHELXL-2018/3
_audit_update_record
;
2025-02-13 deposited with the CCDC.	2025-08-25 downloaded from the CCDC.
;
_cell_angle_alpha 63.467(3)
_cell_angle_beta 78.604(3)
_cell_angle_gamma 83.242(3)
_cell_formula_units_Z 2
_cell_length_a 7.9780(7)
_cell_length_b 11.5922(10)
_cell_length_c 11.8435(10)
_cell_measurement_reflns_used 9680
_cell_measurement_temperature 100(2)
_cell_measurement_theta_max 31.4132
_cell_measurement_theta_min 3.2929
_cell_volume 960.10(15)
_computing_cell_refinement 'Bruker SAINT v8.40a'
_computing_data_collection 'Bruker APEX 3'
_computing_data_reduction 'Bruker SAINT v8.40a'
_computing_molecular_graphics 'Bruker SHELXTL'
_computing_publication_material 'Bruker SHELXTL & local programs'
_computing_structure_refinement 'SHELXL-2018/3 (Sheldrick, 2018)'
_computing_structure_solution 'SHELXT 2014/5 (Sheldrick, 2014)'
_diffrn_ambient_temperature 100(2)
_diffrn_detector_area_resol_mean 7.39
_diffrn_measured_fraction_theta_full 0.998
_diffrn_measured_fraction_theta_max 0.997
_diffrn_measurement_device_type 'Bruker D8 with PHOTONII detector'
_diffrn_measurement_method '\w/\q shutterless scans'
_diffrn_radiation_type synchrotron
_diffrn_radiation_wavelength 0.7288
_diffrn_reflns_av_R_equivalents 0.0354
_diffrn_reflns_av_unetI/netI 0.0247
_diffrn_reflns_Laue_measured_fraction_full 0.998
_diffrn_reflns_Laue_measured_fraction_max 0.997
_diffrn_reflns_limit_h_max 11
_diffrn_reflns_limit_h_min -11
_diffrn_reflns_limit_k_max 16
_diffrn_reflns_limit_k_min -16
_diffrn_reflns_limit_l_max 16
_diffrn_reflns_limit_l_min -16
_diffrn_reflns_number 33561
_diffrn_reflns_point_group_measured_fraction_full 0.998
_diffrn_reflns_point_group_measured_fraction_max 0.997
_diffrn_reflns_theta_full 25.930
_diffrn_reflns_theta_max 31.419
_diffrn_reflns_theta_min 2.015
_diffrn_source 'Advanced Light Source beamline 12.2.1'
_exptl_absorpt_coefficient_mu 10.436
_exptl_absorpt_correction_T_max 0.950
_exptl_absorpt_correction_T_min 0.717
_exptl_absorpt_correction_type multi-scan
_exptl_absorpt_process_details 'SADABS 2016/2 Bruker AXS Madison WI USA'
_exptl_crystal_colour Red
_exptl_crystal_density_diffrn 3.205
_exptl_crystal_description Plate
_exptl_crystal_F_000 836
_exptl_crystal_size_max 0.170
_exptl_crystal_size_mid 0.100
_exptl_crystal_size_min 0.005
_refine_diff_density_max 1.117
_refine_diff_density_min -0.769
_refine_diff_density_rms 0.144
_refine_ls_extinction_method none
_refine_ls_goodness_of_fit_ref 1.129
_refine_ls_hydrogen_treatment constr
_refine_ls_matrix_type full
_refine_ls_number_parameters 209
_refine_ls_number_reflns 5880
_refine_ls_number_restraints 0
_refine_ls_restrained_S_all 1.129
_refine_ls_R_factor_all 0.0178
_refine_ls_R_factor_gt 0.0171
_refine_ls_shift/su_max 0.003
_refine_ls_shift/su_mean 0.000
_refine_ls_structure_factor_coef Fsqd
_refine_ls_weighting_details 'w=1/[\s^2^(Fo^2^)+(0.0139P)^2^+0.8725P] where P=(Fo^2^+2Fc^2^)/3'
_refine_ls_weighting_scheme calc
_refine_ls_wR_factor_gt 0.0413
_refine_ls_wR_factor_ref 0.0416
_reflns_Friedel_coverage 0.000
_reflns_number_gt 5704
_reflns_number_total 5880
_reflns_threshold_expression 'I > 2\s(I)'
_cod_data_source_file d5sc04588f2.cif
_cod_data_source_block XZH4-71e_a
_cod_depositor_comments 'Adding full bibliography for 1575532--1575535.cif.'
_cod_database_code 1575532
_shelx_shelxl_version_number 2018/3
_shelx_space_group_comment
;
The symmetry employed for this shelxl refinement is uniquely defined
by the following loop, which should always be used as a source of
symmetry information in preference to the above space-group names.
They are only intended as comments.
;
_shelx_estimated_absorpt_t_min 0.624
_shelx_estimated_absorpt_t_max 0.950

loop_
_space_group_symop_operation_xyz
'x, y, z'
'-x, -y, -z'

loop_
_atom_site_label
_atom_site_type_symbol
_atom_site_fract_x
_atom_site_fract_y
_atom_site_fract_z
_atom_site_U_iso_or_equiv
_atom_site_adp_type
_atom_site_occupancy
_atom_site_site_symmetry_order
_atom_site_calc_flag
_atom_site_refinement_flags_posn
_atom_site_refinement_flags_adp
_atom_site_refinement_flags_occupancy
_atom_site_disorder_assembly
_atom_site_disorder_group
Cu1 Cu 0.51362(3) 0.32348(2) 0.84866(2) 0.01465(5) Uani 1 1 d . . . . .
Cu2 Cu 0.53968(3) 0.09292(3) 1.05218(3) 0.01635(5) Uani 1 1 d . . . . .
Cu3 Cu 0.55944(3) 0.33096(2) 1.05882(2) 0.01468(5) Uani 1 1 d . . . . .
I1 I 0.81399(2) 0.24201(2) 0.93072(2) 0.01351(3) Uani 1 1 d . . . . .
I2 I 0.31852(2) 0.13994(2) 0.89661(2) 0.01652(3) Uani 1 1 d . . . . .
I3 I 0.29689(2) 0.47148(2) 0.94289(2) 0.01229(3) Uani 1 1 d . . . . .
I4 I 0.45374(2) 0.12124(2) 1.26517(2) 0.01575(3) Uani 1 1 d . . . . .
N1 N 0.5937(2) 0.46262(17) 0.67018(17) 0.0148(3) Uani 1 1 d . . . . .
S1 S 0.59956(7) 0.60728(5) 0.66035(5) 0.01659(10) Uani 1 1 d . . . . .
N2 N 0.7251(2) 0.67434(17) 0.52458(17) 0.0165(3) Uani 1 1 d . . . . .
C1 C 0.6934(3) 0.46172(19) 0.56397(19) 0.0125(3) Uani 1 1 d . . . . .
C2 C 0.7684(3) 0.58363(19) 0.48108(19) 0.0134(4) Uani 1 1 d . . . . .
C3 C 0.8789(3) 0.5989(2) 0.3666(2) 0.0155(4) Uani 1 1 d . . . . .
H3A H 0.930770 0.678895 0.311003 0.019 Uiso 1 1 calc R U . . .
C4 C 0.9091(3) 0.4964(2) 0.33795(19) 0.0148(4) Uani 1 1 d . . . . .
H4A H 0.983145 0.506396 0.260954 0.018 Uiso 1 1 calc R U . . .
C5 C 0.8338(3) 0.37332(19) 0.41925(19) 0.0124(3) Uani 1 1 d . . . . .
C6 C 0.7268(3) 0.35626(19) 0.53255(19) 0.0133(3) Uani 1 1 d . . . . .
H6A H 0.676932 0.275387 0.587924 0.016 Uiso 1 1 calc R U . . .
N3 N 0.9418(2) 0.07117(17) 0.30066(17) 0.0147(3) Uani 1 1 d . . . . .
C7 C 0.8360(3) 0.0507(2) 0.4109(2) 0.0192(4) Uani 1 1 d . . . . .
H7A H 0.785495 -0.030855 0.461369 0.023 Uiso 1 1 calc R U . . .
C8 C 0.8001(3) 0.1463(2) 0.4512(2) 0.0178(4) Uani 1 1 d . . . . .
H8A H 0.725252 0.129760 0.529508 0.021 Uiso 1 1 calc R U . . .
C9 C 0.8717(3) 0.26796(19) 0.37909(18) 0.0120(3) Uani 1 1 d . . . . .
C10 C 0.9803(3) 0.2850(2) 0.2643(2) 0.0158(4) Uani 1 1 d . . . . .
H10A H 1.032245 0.365601 0.211603 0.019 Uiso 1 1 calc R U . . .
C11 C 1.0127(3) 0.1868(2) 0.2271(2) 0.0160(4) Uani 1 1 d . . . . .
H11A H 1.085770 0.200606 0.148723 0.019 Uiso 1 1 calc R U . . .
C12 C 0.9802(3) -0.0322(2) 0.2575(2) 0.0223(5) Uani 1 1 d . . . . .
H12A H 0.937817 -0.113972 0.327148 0.034 Uiso 1 1 calc R U . . .
H12B H 1.104205 -0.040559 0.233158 0.034 Uiso 1 1 calc R U . . .
H12C H 0.924166 -0.010454 0.183631 0.034 Uiso 1 1 calc R U . . .

loop_
_atom_site_aniso_label
_atom_site_aniso_U_11
_atom_site_aniso_U_22
_atom_site_aniso_U_33
_atom_site_aniso_U_23
_atom_site_aniso_U_13
_atom_site_aniso_U_12
Cu1 0.01761(12) 0.01235(11) 0.01199(11) -0.00414(9) 0.00050(9) -0.00289(9)
Cu2 0.01620(12) 0.01314(12) 0.01699(12) -0.00441(10) -0.00213(9) -0.00039(9)
Cu3 0.01720(12) 0.01250(11) 0.01372(11) -0.00583(9) -0.00080(9) -0.00062(9)
I1 0.01113(6) 0.01219(6) 0.01487(6) -0.00532(5) 0.00205(4) -0.00114(4)
I2 0.01588(6) 0.01096(6) 0.02476(7) -0.00802(5) -0.00781(5) 0.00066(5)
I3 0.01206(6) 0.01085(6) 0.01392(6) -0.00590(5) -0.00106(4) 0.00008(4)
I4 0.01866(7) 0.01267(6) 0.01221(6) -0.00334(5) 0.00129(5) -0.00198(5)
N1 0.0198(8) 0.0120(7) 0.0114(7) -0.0048(6) -0.0006(6) -0.0011(6)
S1 0.0225(2) 0.0124(2) 0.0135(2) -0.00613(18) 0.00217(18) -0.00252(18)
N2 0.0210(9) 0.0131(8) 0.0137(8) -0.0050(7) 0.0000(7) -0.0025(7)
C1 0.0140(9) 0.0103(8) 0.0114(8) -0.0032(7) -0.0017(7) -0.0009(7)
C2 0.0172(9) 0.0105(8) 0.0118(8) -0.0042(7) -0.0017(7) -0.0018(7)
C3 0.0186(9) 0.0128(9) 0.0127(9) -0.0037(7) -0.0002(7) -0.0039(7)
C4 0.0170(9) 0.0144(9) 0.0109(8) -0.0040(7) 0.0009(7) -0.0043(7)
C5 0.0134(8) 0.0129(8) 0.0105(8) -0.0048(7) -0.0011(7) -0.0014(7)
C6 0.0157(9) 0.0110(8) 0.0114(8) -0.0034(7) -0.0015(7) -0.0016(7)
N3 0.0166(8) 0.0138(8) 0.0159(8) -0.0078(7) -0.0041(6) -0.0002(6)
C7 0.0234(11) 0.0149(9) 0.0181(10) -0.0062(8) -0.0001(8) -0.0056(8)
C8 0.0223(10) 0.0155(9) 0.0148(9) -0.0072(8) 0.0025(8) -0.0047(8)
C9 0.0130(8) 0.0121(8) 0.0105(8) -0.0045(7) -0.0018(6) -0.0007(7)
C10 0.0170(9) 0.0138(9) 0.0144(9) -0.0052(7) 0.0012(7) -0.0026(7)
C11 0.0155(9) 0.0165(9) 0.0150(9) -0.0064(8) -0.0012(7) -0.0010(7)
C12 0.0312(12) 0.0179(10) 0.0229(11) -0.0132(9) -0.0045(9) -0.0008(9)

loop_
_atom_type_symbol
_atom_type_description
_atom_type_scat_dispersion_real
_atom_type_scat_dispersion_imag
_atom_type_scat_source
C C 0.0034 0.0017 'XDISP Program in WinGX S.Brennan & P.L.Cowan Rev.Sci.Instrum.63,850 1992'
H H 0.0000 0.0000 'XDISP Program in WinGX S.Brennan & P.L.Cowan Rev.Sci.Instrum.63,850 1992'
N N 0.0065 0.0035 'XDISP Program in WinGX S.Brennan & P.L.Cowan Rev.Sci.Instrum.63,850 1992'
S S 0.1300 0.1309 'XDISP Program in WinGX S.Brennan & P.L.Cowan Rev.Sci.Instrum.63,850 1992'
Cu Cu 0.3203 1.3289 'XDISP Program in WinGX S.Brennan & P.L.Cowan Rev.Sci.Instrum.63,850 1992'
I I -0.3993 1.9038 'XDISP Program in WinGX S.Brennan & P.L.Cowan Rev.Sci.Instrum.63,850 1992'

loop_
_geom_angle_atom_site_label_1
_geom_angle_atom_site_label_2
_geom_angle_atom_site_label_3
_geom_angle
_geom_angle_site_symmetry_1
_geom_angle_site_symmetry_3
_geom_angle_publ_flag
N1 Cu1 I2 124.19(5) . . ?
N1 Cu1 Cu3 123.36(5) . . ?
I2 Cu1 Cu3 111.851(12) . . ?
N1 Cu1 I1 100.04(5) . . ?
I2 Cu1 I1 113.914(11) . . ?
Cu3 Cu1 I1 60.721(9) . . ?
N1 Cu1 Cu2 154.29(5) . . ?
I2 Cu1 Cu2 59.962(10) . . ?
Cu3 Cu1 Cu2 63.848(12) . . ?
I1 Cu1 Cu2 60.194(9) . . ?
N1 Cu1 I3 98.80(5) . . ?
I2 Cu1 I3 101.258(12) . . ?
Cu3 Cu1 I3 60.433(10) . . ?
I1 Cu1 I3 119.001(11) . . ?
Cu2 Cu1 I3 105.201(13) . . ?
I4 Cu2 I2 121.720(12) . . ?
I4 Cu2 I2 109.588(11) . 2_657 ?
I2 Cu2 I2 108.379(11) . 2_657 ?
I4 Cu2 I1 102.968(11) . . ?
I2 Cu2 I1 111.045(11) . . ?
I2 Cu2 I1 101.165(12) 2_657 . ?
I4 Cu2 Cu1 109.713(13) . . ?
I2 Cu2 Cu1 57.575(9) . . ?
I2 Cu2 Cu1 139.193(13) 2_657 . ?
I1 Cu2 Cu1 59.352(9) . . ?
I4 Cu2 Cu3 57.708(9) . . ?
I2 Cu2 Cu3 104.150(11) . . ?
I2 Cu2 Cu3 146.309(13) 2_657 . ?
I1 Cu2 Cu3 58.069(9) . . ?
Cu1 Cu2 Cu3 56.745(11) . . ?
Cu1 Cu3 I4 112.086(13) . . ?
Cu1 Cu3 I3 122.680(12) . 2_667 ?
I4 Cu3 I3 125.222(12) . 2_667 ?
Cu1 Cu3 I1 60.511(10) . . ?
I4 Cu3 I1 103.397(12) . . ?
I3 Cu3 I1 102.020(11) 2_667 . ?
Cu1 Cu3 I3 61.610(10) . . ?
I4 Cu3 I3 111.679(12) . . ?
I3 Cu3 I3 95.657(11) 2_667 . ?
I1 Cu3 I3 119.927(12) . . ?
Cu1 Cu3 Cu2 59.408(10) . . ?
I4 Cu3 Cu2 57.647(10) . . ?
I3 Cu3 Cu2 158.177(13) 2_667 . ?
I1 Cu3 Cu2 58.672(9) . . ?
I3 Cu3 Cu2 102.903(11) . . ?
Cu1 I1 Cu3 58.768(10) . . ?
Cu1 I1 Cu2 60.454(10) . . ?
Cu3 I1 Cu2 63.259(10) . . ?
Cu1 I2 Cu2 62.463(10) . . ?
Cu1 I2 Cu2 118.149(12) . 2_657 ?
Cu2 I2 Cu2 71.622(11) . 2_657 ?
Cu3 I3 Cu3 84.343(11) 2_667 . ?
Cu3 I3 Cu1 115.011(11) 2_667 . ?
Cu3 I3 Cu1 57.957(10) . . ?
Cu2 I4 Cu3 64.644(10) . . ?
C1 N1 S1 107.07(14) . . ?
C1 N1 Cu1 134.03(14) . . ?
S1 N1 Cu1 115.17(10) . . ?
N2 S1 N1 99.93(9) . . ?
C2 N2 S1 106.76(15) . . ?
N1 C1 C6 126.71(18) . . ?
N1 C1 C2 112.33(18) . . ?
C6 C1 C2 120.96(18) . . ?
N2 C2 C3 126.35(19) . . ?
N2 C2 C1 113.91(18) . . ?
C3 C2 C1 119.73(18) . . ?
C4 C3 C2 118.43(19) . . ?
C4 C3 H3A 120.8 . . ?
C2 C3 H3A 120.8 . . ?
C3 C4 C5 122.78(19) . . ?
C3 C4 H4A 118.6 . . ?
C5 C4 H4A 118.6 . . ?
C6 C5 C4 119.55(18) . . ?
C6 C5 C9 121.49(18) . . ?
C4 C5 C9 118.96(18) . . ?
C5 C6 C1 118.55(18) . . ?
C5 C6 H6A 120.7 . . ?
C1 C6 H6A 120.7 . . ?
C7 N3 C11 120.40(19) . . ?
C7 N3 C12 120.54(19) . . ?
C11 N3 C12 119.05(19) . . ?
N3 C7 C8 120.7(2) . . ?
N3 C7 H7A 119.7 . . ?
C8 C7 H7A 119.7 . . ?
C7 C8 C9 121.3(2) . . ?
C7 C8 H8A 119.4 . . ?
C9 C8 H8A 119.4 . . ?
C8 C9 C10 115.90(18) . . ?
C8 C9 C5 122.49(18) . . ?
C10 C9 C5 121.59(18) . . ?
C11 C10 C9 121.05(19) . . ?
C11 C10 H10A 119.5 . . ?
C9 C10 H10A 119.5 . . ?
N3 C11 C10 120.7(2) . . ?
N3 C11 H11A 119.7 . . ?
C10 C11 H11A 119.7 . . ?
N3 C12 H12A 109.5 . . ?
N3 C12 H12B 109.5 . . ?
H12A C12 H12B 109.5 . . ?
N3 C12 H12C 109.5 . . ?
H12A C12 H12C 109.5 . . ?
H12B C12 H12C 109.5 . . ?

loop_
_geom_bond_atom_site_label_1
_geom_bond_atom_site_label_2
_geom_bond_distance
_geom_bond_site_symmetry_2
_geom_bond_publ_flag
Cu1 N1 2.0349(18) . ?
Cu1 I2 2.5734(3) . ?
Cu1 Cu3 2.6262(4) . ?
Cu1 I1 2.6734(4) . ?
Cu1 Cu2 2.7033(4) . ?
Cu1 I3 2.7256(3) . ?
Cu2 I4 2.6352(4) . ?
Cu2 I2 2.6393(4) . ?
Cu2 I2 2.6502(4) 2_657 ?
Cu2 I1 2.6964(4) . ?
Cu2 Cu3 2.8190(4) . ?
Cu3 I4 2.6370(3) . ?
Cu3 I3 2.6695(3) 2_667 ?
Cu3 I1 2.6789(3) . ?
Cu3 I3 2.6947(3) . ?
N1 C1 1.353(3) . ?
N1 S1 1.6339(19) . ?
S1 N2 1.6197(19) . ?
N2 C2 1.349(3) . ?
C1 C6 1.412(3) . ?
C1 C2 1.431(3) . ?
C2 C3 1.413(3) . ?
C3 C4 1.359(3) . ?
C3 H3A 0.9500 . ?
C4 C5 1.439(3) . ?
C4 H4A 0.9500 . ?
C5 C6 1.385(3) . ?
C5 C9 1.478(3) . ?
C6 H6A 0.9500 . ?
N3 C7 1.345(3) . ?
N3 C11 1.347(3) . ?
N3 C12 1.480(3) . ?
C7 C8 1.372(3) . ?
C7 H7A 0.9500 . ?
C8 C9 1.402(3) . ?
C8 H8A 0.9500 . ?
C9 C10 1.404(3) . ?
C10 C11 1.375(3) . ?
C10 H10A 0.9500 . ?
C11 H11A 0.9500 . ?
C12 H12A 0.9800 . ?
C12 H12B 0.9800 . ?
C12 H12C 0.9800 . ?
